data_2222131
loop_
_publ_author_name
'Tang, Chunbao'

_publ_section_title 2-Chloro-<i>N</i>'-[(<i>E</i>)-(2-methoxy-1-naphthyl)methylene]benzohydrazide
_journal_coeditor_code RZ2320
_journal_issue 6
_journal_name_full 'Acta Crystallographica Section E'
_journal_page_first o1254
_journal_paper_doi 10.1107/S1600536809016936
_journal_volume 65
_journal_year 2009
_chemical_formula_iupac 'C19 H15 Cl N2 O2'
_chemical_formula_moiety 'C19 H15 Cl N2 O2'
_chemical_formula_sum 'C19 H15 Cl N2 O2'
_chemical_formula_weight 338.78
_chemical_name_systematic
;
2-chloro-N'-[(E)-(2-methoxy-1-naphthyl)methylene]benzohydrazide
;
_space_group_IT_number 14
_symmetry_cell_setting monoclinic
_symmetry_space_group_name_Hall '-P 2ybc'
_symmetry_space_group_name_H-M 'P 1 21/c 1'
_atom_sites_solution_hydrogens geom
_atom_sites_solution_primary direct
_atom_sites_solution_secondary difmap
_audit_creation_method SHELXL-97
_cell_angle_alpha 90.00
_cell_angle_beta 107.794(10)
_cell_angle_gamma 90.00
_cell_formula_units_Z 4
_cell_length_a 10.751(2)
_cell_length_b 11.405(2)
_cell_length_c 14.376(3)
_cell_measurement_reflns_used 394
_cell_measurement_temperature 298(2)
_cell_measurement_theta_max 24.5
_cell_measurement_theta_min 2.3
_cell_volume 1678.4(6)
_computing_cell_refinement 'SAINT (Bruker, 2002)'
_computing_data_collection 'SMART (Bruker, 2002)'
_computing_data_reduction 'SAINT (Bruker, 2002)'
_computing_molecular_graphics 'SHELXTL (Sheldrick, 2008)'
_computing_publication_material 'SHELXL97 (Sheldrick, 2008)'
_computing_structure_refinement 'SHELXL97 (Sheldrick, 2008)'
_computing_structure_solution 'SHELXS97 (Sheldrick, 2008)'
_diffrn_ambient_temperature 298(2)
_diffrn_measured_fraction_theta_full 0.999
_diffrn_measured_fraction_theta_max 0.999
_diffrn_measurement_device_type 'Bruker SMART CCD area-detector'
_diffrn_measurement_method '\w scans'
_diffrn_radiation_monochromator graphite
_diffrn_radiation_source 'fine-focus sealed tube'
_diffrn_radiation_type MoK\a
_diffrn_radiation_wavelength 0.71073
_diffrn_reflns_av_R_equivalents 0.1578
_diffrn_reflns_av_sigmaI/netI 0.1830
_diffrn_reflns_limit_h_max 12
_diffrn_reflns_limit_h_min -13
_diffrn_reflns_limit_k_max 14
_diffrn_reflns_limit_k_min -14
_diffrn_reflns_limit_l_max 17
_diffrn_reflns_limit_l_min -18
_diffrn_reflns_number 13186
_diffrn_reflns_theta_full 26.50
_diffrn_reflns_theta_max 26.50
_diffrn_reflns_theta_min 1.99
_diffrn_standards_number 0
_exptl_absorpt_coefficient_mu 0.241
_exptl_absorpt_correction_T_max 0.9379
_exptl_absorpt_correction_T_min 0.9313
_exptl_absorpt_correction_type multi-scan
_exptl_absorpt_process_details '(SADABS; Sheldrick, 1996)'
_exptl_crystal_colour colourless
_exptl_crystal_density_diffrn 1.341
_exptl_crystal_density_method 'not measured'
_exptl_crystal_description block
_exptl_crystal_F_000 704
_exptl_crystal_size_max 0.30
_exptl_crystal_size_mid 0.28
_exptl_crystal_size_min 0.27
_refine_diff_density_max 0.217
_refine_diff_density_min -0.202
_refine_ls_extinction_method none
_refine_ls_goodness_of_fit_ref 0.875
_refine_ls_hydrogen_treatment mixed
_refine_ls_matrix_type full
_refine_ls_number_parameters 221
_refine_ls_number_reflns 3473
_refine_ls_number_restraints 1
_refine_ls_restrained_S_all 0.875
_refine_ls_R_factor_all 0.2057
_refine_ls_R_factor_gt 0.0617
_refine_ls_shift/su_max 0.000
_refine_ls_shift/su_mean 0.000
_refine_ls_structure_factor_coef Fsqd
_refine_ls_weighting_details 'calc w=1/[\s^2^(Fo^2^)+(0.0423P)^2^+0.0000P] where P=(Fo^2^+2Fc^2^)/3'
_refine_ls_weighting_scheme calc
_refine_ls_wR_factor_gt 0.1057
_refine_ls_wR_factor_ref 0.1423
_reflns_number_gt 1295
_reflns_number_total 3473
_reflns_threshold_expression I>2\s(I)
_cod_data_source_file rz2320.cif
_cod_data_source_block I
_cod_original_sg_symbol_H-M 'P 21/c'
_cod_database_code 2222131
_cod_database_fobs_code 2222131

loop_
_symmetry_equiv_pos_as_xyz
'x, y, z'
'-x, y+1/2, -z+1/2'
'-x, -y, -z'
'x, -y-1/2, z-1/2'

loop_
_atom_site_type_symbol
_atom_site_label
_atom_site_fract_x
_atom_site_fract_y
_atom_site_fract_z
_atom_site_U_iso_or_equiv
_atom_site_adp_type
_atom_site_calc_flag
_atom_site_refinement_flags
_atom_site_occupancy
_atom_site_disorder_assembly
_atom_site_disorder_group
Cl Cl1 0.58262(12) 0.13770(9) 0.03814(8) 0.0647(4) Uani d . 1 . .
N N2 0.6442(3) 0.4212(3) -0.0046(2) 0.0427(8) Uani d D 1 . .
O O1 0.9807(3) 0.5231(3) 0.2634(2) 0.0675(9) Uani d . 1 . .
N N1 0.7735(3) 0.3824(3) 0.0222(2) 0.0435(9) Uani d . 1 . .
C C1 0.9913(4) 0.4199(3) 0.1258(3) 0.0386(10) Uani d . 1 . .
O O2 0.4392(3) 0.3960(2) -0.10180(18) 0.0516(8) Uani d . 1 . .
C C10 1.0644(4) 0.3584(3) 0.0738(3) 0.0397(10) Uani d . 1 . .
C C12 0.5539(4) 0.3633(3) -0.0752(3) 0.0416(10) Uani d . 1 . .
C C13 0.5987(3) 0.2590(3) -0.1185(3) 0.0379(10) Uani d . 1 . .
C C2 1.0565(4) 0.4677(3) 0.2165(3) 0.0474(11) Uani d . 1 . .
C C11 0.8515(4) 0.4435(3) 0.0891(3) 0.0413(10) Uani d . 1 . .
H H11 0.8179 0.5057 0.1158 0.050 Uiso calc R 1 . .
C C5 1.2017(4) 0.3485(3) 0.1163(3) 0.0493(11) Uani d . 1 . .
C C14 0.6132(3) 0.1509(4) -0.0725(3) 0.0417(10) Uani d . 1 . .
C C6 1.2771(4) 0.2898(4) 0.0656(4) 0.0627(13) Uani d . 1 . .
H H6 1.3670 0.2834 0.0940 0.075 Uiso calc R 1 . .
C C9 1.0092(4) 0.3089(3) -0.0203(3) 0.0480(11) Uani d . 1 . .
H H9 0.9197 0.3150 -0.0509 0.058 Uiso calc R 1 . .
C C3 1.1932(4) 0.4552(4) 0.2586(3) 0.0581(12) Uani d . 1 . .
H H3 1.2352 0.4869 0.3198 0.070 Uiso calc R 1 . .
C C8 1.0851(4) 0.2527(3) -0.0668(3) 0.0547(12) Uani d . 1 . .
H H8 1.0462 0.2203 -0.1282 0.066 Uiso calc R 1 . .
C C15 0.6539(4) 0.0537(4) -0.1128(3) 0.0568(12) Uani d . 1 . .
H H15 0.6640 -0.0183 -0.0810 0.068 Uiso calc R 1 . .
C C7 1.2201(5) 0.2428(4) -0.0240(4) 0.0675(14) Uani d . 1 . .
H H7 1.2705 0.2042 -0.0567 0.081 Uiso calc R 1 . .
C C18 0.6229(4) 0.2670(4) -0.2066(3) 0.0590(13) Uani d . 1 . .
H H18 0.6119 0.3385 -0.2392 0.071 Uiso calc R 1 . .
C C4 1.2617(4) 0.3971(4) 0.2094(3) 0.0604(13) Uani d . 1 . .
H H4 1.3514 0.3886 0.2375 0.072 Uiso calc R 1 . .
C C16 0.6793(4) 0.0650(4) -0.2006(3) 0.0675(14) Uani d . 1 . .
H H16 0.7074 0.0004 -0.2281 0.081 Uiso calc R 1 . .
C C17 0.6633(5) 0.1709(5) -0.2476(3) 0.0726(15) Uani d . 1 . .
H H17 0.6798 0.1779 -0.3072 0.087 Uiso calc R 1 . .
C C19 1.0386(5) 0.5842(4) 0.3518(4) 0.1002(19) Uani d . 1 . .
H H19A 1.0830 0.5296 0.4017 0.150 Uiso calc R 1 . .
H H19B 0.9720 0.6240 0.3714 0.150 Uiso calc R 1 . .
H H19C 1.1001 0.6404 0.3423 0.150 Uiso calc R 1 . .
H H2 0.620(4) 0.483(2) 0.025(3) 0.080 Uiso d D 1 . .

loop_
_atom_site_aniso_label
_atom_site_aniso_U_11
_atom_site_aniso_U_22
_atom_site_aniso_U_33
_atom_site_aniso_U_12
_atom_site_aniso_U_13
_atom_site_aniso_U_23
Cl1 0.0873(9) 0.0637(8) 0.0513(7) 0.0114(7) 0.0332(6) 0.0104(6)
N2 0.035(2) 0.045(2) 0.047(2) 0.0046(19) 0.0109(17) -0.0093(18)
O1 0.061(2) 0.085(2) 0.0540(19) 0.0004(18) 0.0137(17) -0.0316(18)
N1 0.032(2) 0.048(2) 0.048(2) 0.0042(17) 0.0085(18) -0.0042(18)
C1 0.036(3) 0.035(2) 0.041(3) -0.003(2) 0.007(2) 0.001(2)
O2 0.0356(18) 0.0600(19) 0.0539(18) 0.0118(15) 0.0059(15) -0.0056(15)
C10 0.030(2) 0.045(3) 0.045(3) 0.005(2) 0.012(2) 0.009(2)
C12 0.041(3) 0.048(3) 0.037(2) 0.001(2) 0.015(2) -0.003(2)
C13 0.036(3) 0.052(3) 0.028(2) 0.000(2) 0.013(2) -0.003(2)
C2 0.046(3) 0.045(3) 0.053(3) 0.000(2) 0.018(2) -0.003(2)
C11 0.040(3) 0.040(3) 0.044(3) 0.006(2) 0.014(2) 0.001(2)
C5 0.049(3) 0.043(3) 0.058(3) 0.003(2) 0.020(3) 0.003(2)
C14 0.039(3) 0.052(3) 0.034(2) 0.003(2) 0.012(2) -0.004(2)
C6 0.044(3) 0.058(3) 0.084(4) 0.003(3) 0.017(3) 0.003(3)
C9 0.044(3) 0.052(3) 0.048(3) -0.002(2) 0.015(2) 0.003(2)
C3 0.045(3) 0.064(3) 0.052(3) -0.007(2) -0.004(2) -0.011(3)
C8 0.064(4) 0.051(3) 0.055(3) 0.008(2) 0.027(3) 0.004(2)
C15 0.063(3) 0.053(3) 0.053(3) 0.007(2) 0.016(2) -0.001(3)
C7 0.059(4) 0.064(3) 0.091(4) 0.010(3) 0.040(3) 0.000(3)
C18 0.077(4) 0.058(3) 0.046(3) 0.005(3) 0.024(3) 0.005(2)
C4 0.045(3) 0.061(3) 0.066(3) 0.004(2) 0.003(3) -0.009(3)
C16 0.073(3) 0.069(4) 0.062(3) 0.012(3) 0.022(3) -0.022(3)
C17 0.097(4) 0.081(4) 0.051(3) 0.015(3) 0.038(3) -0.009(3)
C19 0.091(4) 0.105(4) 0.097(4) 0.004(3) 0.018(3) -0.064(4)

loop_
_atom_type_symbol
_atom_type_description
_atom_type_scat_dispersion_real
_atom_type_scat_dispersion_imag
_atom_type_scat_source
C C 0.0033 0.0016 'International Tables Vol C Tables 4.2.6.8 and 6.1.1.4'
H H 0.0000 0.0000 'International Tables Vol C Tables 4.2.6.8 and 6.1.1.4'
N N 0.0061 0.0033 'International Tables Vol C Tables 4.2.6.8 and 6.1.1.4'
O O 0.0106 0.0060 'International Tables Vol C Tables 4.2.6.8 and 6.1.1.4'
Cl Cl 0.1484 0.1585 'International Tables Vol C Tables 4.2.6.8 and 6.1.1.4'

loop_
_geom_angle_atom_site_label_1
_geom_angle_atom_site_label_2
_geom_angle_atom_site_label_3
_geom_angle_site_symmetry_1
_geom_angle_site_symmetry_3
_geom_angle
_geom_angle_publ_flag
C12 N2 N1 . . 118.8(3) ?
C12 N2 H2 . . 119(3) ?
N1 N2 H2 . . 122(3) ?
C2 O1 C19 . . 120.5(3) ?
C11 N1 N2 . . 114.0(3) ?
C2 C1 C10 . . 119.0(4) ?
C2 C1 C11 . . 115.8(4) ?
C10 C1 C11 . . 125.1(4) ?
C9 C10 C5 . . 117.1(4) ?
C9 C10 C1 . . 124.0(4) ?
C5 C10 C1 . . 118.8(4) ?
O2 C12 N2 . . 120.6(4) ?
O2 C12 C13 . . 122.2(4) ?
N2 C12 C13 . . 117.2(4) ?
C18 C13 C14 . . 118.4(4) ?
C18 C13 C12 . . 120.7(4) ?
C14 C13 C12 . . 120.9(3) ?
O1 C2 C1 . . 116.1(4) ?
O1 C2 C3 . . 122.4(4) ?
C1 C2 C3 . . 121.4(4) ?
N1 C11 C1 . . 122.7(4) ?
N1 C11 H11 . . 118.6 ?
C1 C11 H11 . . 118.6 ?
C4 C5 C6 . . 120.5(4) ?
C4 C5 C10 . . 119.4(4) ?
C6 C5 C10 . . 120.1(4) ?
C15 C14 C13 . . 121.1(4) ?
C15 C14 Cl1 . . 119.3(3) ?
C13 C14 Cl1 . . 119.5(3) ?
C7 C6 C5 . . 120.9(4) ?
C7 C6 H6 . . 119.6 ?
C5 C6 H6 . . 119.6 ?
C8 C9 C10 . . 121.1(4) ?
C8 C9 H9 . . 119.5 ?
C10 C9 H9 . . 119.5 ?
C4 C3 C2 . . 119.3(4) ?
C4 C3 H3 . . 120.3 ?
C2 C3 H3 . . 120.3 ?
C9 C8 C7 . . 121.3(4) ?
C9 C8 H8 . . 119.4 ?
C7 C8 H8 . . 119.4 ?
C16 C15 C14 . . 119.1(4) ?
C16 C15 H15 . . 120.4 ?
C14 C15 H15 . . 120.4 ?
C6 C7 C8 . . 119.6(4) ?
C6 C7 H7 . . 120.2 ?
C8 C7 H7 . . 120.2 ?
C13 C18 C17 . . 121.1(4) ?
C13 C18 H18 . . 119.5 ?
C17 C18 H18 . . 119.5 ?
C3 C4 C5 . . 122.0(4) ?
C3 C4 H4 . . 119.0 ?
C5 C4 H4 . . 119.0 ?
C17 C16 C15 . . 120.3(4) ?
C17 C16 H16 . . 119.8 ?
C15 C16 H16 . . 119.8 ?
C16 C17 C18 . . 120.0(4) ?
C16 C17 H17 . . 120.0 ?
C18 C17 H17 . . 120.0 ?
O1 C19 H19A . . 109.5 ?
O1 C19 H19B . . 109.5 ?
H19A C19 H19B . . 109.5 ?
O1 C19 H19C . . 109.5 ?
H19A C19 H19C . . 109.5 ?
H19B C19 H19C . . 109.5 ?

loop_
_geom_bond_atom_site_label_1
_geom_bond_atom_site_label_2
_geom_bond_site_symmetry_2
_geom_bond_distance
_geom_bond_publ_flag
Cl1 C14 . 1.726(4) ?
N2 C12 . 1.344(5) ?
N2 N1 . 1.395(4) ?
N2 H2 . 0.90(3) ?
O1 C2 . 1.361(4) ?
O1 C19 . 1.416(4) ?
N1 C11 . 1.273(4) ?
C1 C2 . 1.390(5) ?
C1 C10 . 1.424(5) ?
C1 C11 . 1.458(5) ?
O2 C12 . 1.232(4) ?
C10 C9 . 1.418(5) ?
C10 C5 . 1.419(5) ?
C12 C13 . 1.490(5) ?
C13 C18 . 1.371(5) ?
C13 C14 . 1.385(5) ?
C2 C3 . 1.415(5) ?
C11 H11 . 0.9300 ?
C5 C4 . 1.409(5) ?
C5 C6 . 1.413(5) ?
C14 C15 . 1.382(5) ?
C6 C7 . 1.356(6) ?
C6 H6 . 0.9300 ?
C9 C8 . 1.362(5) ?
C9 H9 . 0.9300 ?
C3 C4 . 1.342(5) ?
C3 H3 . 0.9300 ?
C8 C7 . 1.398(6) ?
C8 H8 . 0.9300 ?
C15 C16 . 1.377(5) ?
C15 H15 . 0.9300 ?
C7 H7 . 0.9300 ?
C18 C17 . 1.375(5) ?
C18 H18 . 0.9300 ?
C4 H4 . 0.9300 ?
C16 C17 . 1.369(6) ?
C16 H16 . 0.9300 ?
C17 H17 . 0.9300 ?
C19 H19A . 0.9600 ?
C19 H19B . 0.9600 ?
C19 H19C . 0.9600 ?

loop_
_geom_hbond_atom_site_label_D
_geom_hbond_atom_site_label_H
_geom_hbond_atom_site_label_A
_geom_hbond_site_symmetry_A
_geom_hbond_distance_DH
_geom_hbond_distance_HA
_geom_hbond_distance_DA
_geom_hbond_angle_DHA
N2 H2 O2 3_665 0.90(3) 1.99(3) 2.886(4) 172(4)

loop_
_cod_related_entry_id
_cod_related_entry_database
_cod_related_entry_code
1 ChemSpider 5264378
